data_4105715
loop_
_publ_author_name
'Michael Nippe'
'Samuel M. Goodman'
'Charles G. Fry'
'John F. Berry'

_publ_contact_author_address
;Department of Chemistry
University of Wisconsin-Madison
1101 University Ave
Madison, WI  53706
USA
;
_publ_contact_author_email berry@chem.wisc.edu
_publ_contact_author_name 'John F. Berry'
_publ_contact_author_phone 809-608-262-7534
_publ_section_title
;
 Chemically Reversible Four-Electron Oxidation and Reduction Utilizing Two
 Inorganic Functional Groups
;
_journal_name_full 'Journal of the American Chemical Society'
_journal_page_first 2856
_journal_page_last 2859
_journal_paper_doi 10.1021/ja1114248
_journal_volume 133
_journal_year 2011
_chemical_formula_moiety
;
C40 H32 N12 W2 O, B C24 H20, O3 S C F3, C4 H10 O, C2 H3 n
;
_chemical_formula_sum 'C71 H65 B F3 N13 O5 S W2'
_chemical_formula_weight 1647.93
_space_group_IT_number 2
_symmetry_cell_setting triclinic
_symmetry_space_group_name_Hall '-P 1'
_symmetry_space_group_name_H-M 'P -1'
_atom_sites_solution_hydrogens geom
_atom_sites_solution_primary direct
_atom_sites_solution_secondary difmap
_audit_creation_method SHELXL-97
_cell_angle_alpha 71.752(2)
_cell_angle_beta 69.914(2)
_cell_angle_gamma 77.510(2)
_cell_formula_units_Z 2
_cell_length_a 14.0857(6)
_cell_length_b 15.7157(6)
_cell_length_c 16.9784(7)
_cell_measurement_reflns_used 9596
_cell_measurement_temperature 100(2)
_cell_measurement_theta_max 26.4163
_cell_measurement_theta_min 2.7499
_cell_volume 3327.3(2)
_computing_cell_refinement 'SAINT Ver. 7.24A (Bruker-AXS, 2007)'
_computing_data_collection 'APEX2 Ver. 2.1-4 (Bruker-AXS, 2009)'
_computing_data_reduction 'SAINT Ver. 7.24A'
_computing_molecular_graphics SHELXTL
_computing_publication_material SHELXTL
_computing_structure_refinement 'SHELXTL, OLEX2 (Dolomanov et al., 2009)'
_computing_structure_solution 'SHELXTL (Sheldrick, 2008)'
_diffrn_ambient_temperature 100(2)
_diffrn_measured_fraction_theta_full 0.981
_diffrn_measured_fraction_theta_max 0.981
_diffrn_measurement_device_type 'Bruker SMART APEX2 area detector'
_diffrn_measurement_method '0.60\% \w and 0.6\% \f scans'
_diffrn_radiation_monochromator 'mirror optics'
_diffrn_radiation_type MoK\a
_diffrn_radiation_wavelength 0.71073
_diffrn_reflns_av_R_equivalents 0.0699
_diffrn_reflns_av_sigmaI/netI 0.0539
_diffrn_reflns_limit_h_max 17
_diffrn_reflns_limit_h_min -17
_diffrn_reflns_limit_k_max 19
_diffrn_reflns_limit_k_min -19
_diffrn_reflns_limit_l_max 19
_diffrn_reflns_limit_l_min -21
_diffrn_reflns_number 58447
_diffrn_reflns_theta_full 26.37
_diffrn_reflns_theta_max 26.37
_diffrn_reflns_theta_min 6.81
_diffrn_source 'microfocus sealed X-ray tube'
_diffrn_source_type 'Incoatec I\ms'
_exptl_absorpt_coefficient_mu 3.556
_exptl_absorpt_correction_T_max 0.7713
_exptl_absorpt_correction_T_min 0.4468
_exptl_absorpt_correction_type analytical
_exptl_crystal_colour 'dark yellow'
_exptl_crystal_density_diffrn 1.645
_exptl_crystal_description block
_exptl_crystal_F_000 1636
_exptl_crystal_size_max 0.27
_exptl_crystal_size_mid 0.14
_exptl_crystal_size_min 0.08
_refine_diff_density_max 2.614
_refine_diff_density_min -3.191
_refine_diff_density_rms 0.214
_refine_ls_extinction_method none
_refine_ls_goodness_of_fit_ref 1.077
_refine_ls_hydrogen_treatment undef
_refine_ls_matrix_type full
_refine_ls_number_parameters 880
_refine_ls_number_reflns 13355
_refine_ls_number_restraints 0
_refine_ls_restrained_S_all 1.077
_refine_ls_R_factor_all 0.0515
_refine_ls_R_factor_gt 0.0495
_refine_ls_shift/su_max 0.002
_refine_ls_shift/su_mean 0.000
_refine_ls_structure_factor_coef Fsqd
_refine_ls_weighting_details 'calc w=1/[\s^2^(Fo^2^)+(0.0708P)^2^+20.5869P] where P=(Fo^2^+2Fc^2^)/3'
_refine_ls_weighting_scheme calc
_refine_ls_wR_factor_gt 0.1318
_refine_ls_wR_factor_ref 0.1337
_reflns_number_gt 12514
_reflns_number_total 13355
_reflns_threshold_expression >2sigma(I)
_cod_data_source_file ja1114248_si_001_2.cif
_cod_data_source_block 2(OTf)(BPh4)
_cod_database_code 4105715

loop_
_symmetry_equiv_pos_as_xyz
'x, y, z'
'-x, -y, -z'

loop_
_atom_site_label
_atom_site_type_symbol
_atom_site_fract_x
_atom_site_fract_y
_atom_site_fract_z
_atom_site_U_iso_or_equiv
_atom_site_adp_type
_atom_site_occupancy
_atom_site_symmetry_multiplicity
_atom_site_calc_flag
_atom_site_refinement_flags
_atom_site_disorder_assembly
_atom_site_disorder_group
W1 W 0.078273(15) 0.279712(14) 0.364041(12) 0.01246(8) Uani 1 1 d . . .
W2 W 0.311337(14) 0.267174(13) 0.313856(12) 0.01101(8) Uani 1 1 d . . .
S1 S 0.2556(7) 0.7841(7) 0.7676(5) 0.0254(11) Uani 0.50 1 d P A 1
S1A S 0.2746(7) 0.7764(7) 0.7424(5) 0.0254(11) Uani 0.50 1 d P A 2
F1 F 0.3178(7) 0.5994(7) 0.7866(9) 0.056(2) Uani 0.50 1 d P A 2
F1A F 0.2949(7) 0.6303(7) 0.7243(9) 0.056(2) Uani 0.50 1 d P A 1
F2 F 0.1501(4) 0.6536(4) 0.7934(4) 0.0589(14) Uani 1 1 d . . .
F3 F 0.2588(10) 0.6154(8) 0.8556(8) 0.057(2) Uani 0.50 1 d P A 1
F3A F 0.2175(9) 0.6525(8) 0.8901(8) 0.057(2) Uani 0.50 1 d P A 2
O1 O -0.0502(3) 0.2906(3) 0.3902(3) 0.0209(8) Uani 1 1 d . . .
O1S O 0.7621(4) 0.1794(3) 0.6395(4) 0.0408(12) Uani 1 1 d . . .
O2 O 0.3599(4) 0.7782(3) 0.7679(3) 0.0328(11) Uani 1 1 d . . .
O3 O 0.2397(12) 0.8282(10) 0.6832(9) 0.059(3) Uani 0.50 1 d P A 1
O3A O 0.3046(12) 0.7676(10) 0.6538(9) 0.059(3) Uani 0.50 1 d P A 2
O4 O 0.1812(9) 0.8150(9) 0.8373(11) 0.058(3) Uani 0.50 1 d P A 1
O4A O 0.1820(9) 0.8342(9) 0.7670(11) 0.058(3) Uani 0.50 1 d P A 2
N1 N 0.1032(3) 0.2218(3) 0.2590(3) 0.0136(8) Uani 1 1 d . . .
N1S N 0.2644(10) 0.7359(10) 0.0846(10) 0.058(2) Uani 0.59 1 d P . .
N2 N 0.2584(3) 0.2758(3) 0.2057(3) 0.0137(9) Uani 1 1 d . . .
N2S N 0.907(3) -0.012(3) -0.029(3) 0.112(8) Uiso 0.41 1 d P B -1
N3 N 0.3999(3) 0.3286(3) 0.1797(3) 0.0139(9) Uani 1 1 d . . .
N4 N 0.0914(3) 0.1490(3) 0.4503(3) 0.0145(9) Uani 1 1 d . . .
N5 N 0.2535(3) 0.1372(3) 0.3600(3) 0.0136(8) Uani 1 1 d . . .
N6 N 0.4013(3) 0.1508(3) 0.2628(3) 0.0138(8) Uani 1 1 d . . .
N7 N 0.0735(3) 0.3322(3) 0.4673(3) 0.0152(9) Uani 1 1 d . . .
N8 N 0.2383(3) 0.2658(3) 0.4495(3) 0.0137(9) Uani 1 1 d . . .
N9 N 0.3902(3) 0.1941(3) 0.4100(3) 0.0149(9) Uani 1 1 d . . .
N10 N 0.0889(3) 0.4097(3) 0.2722(3) 0.0147(9) Uani 1 1 d . . .
N11 N 0.2403(3) 0.4054(3) 0.2960(3) 0.0145(9) Uani 1 1 d . . .
N12 N 0.3832(3) 0.3718(3) 0.3258(3) 0.0136(8) Uani 1 1 d . . .
C1 C 0.0348(4) 0.1778(4) 0.2540(4) 0.0176(11) Uani 1 1 d . . .
H1 H -0.0302 0.1767 0.2964 0.021 Uiso 1 1 calc R . .
C1S C 0.6985(8) 0.2371(7) 0.5175(7) 0.060(2) Uani 1 1 d . . .
H1SC H 0.7585 0.2114 0.4780 0.090 Uiso 1 1 calc R . .
H1SB H 0.6677 0.2926 0.4845 0.090 Uiso 1 1 calc R . .
H1SA H 0.6489 0.1935 0.5463 0.090 Uiso 1 1 calc R . .
C2 C 0.0541(5) 0.1344(4) 0.1908(4) 0.0215(12) Uani 1 1 d . . .
H2 H 0.0035 0.1044 0.1887 0.026 Uiso 1 1 calc R . .
C2S C 0.7287(7) 0.2577(5) 0.5824(6) 0.050(2) Uani 1 1 d . . .
H2SB H 0.7843 0.2964 0.5528 0.060 Uiso 1 1 calc R . .
H2SA H 0.6702 0.2920 0.6164 0.060 Uiso 1 1 calc R . .
C3 C 0.1504(5) 0.1353(4) 0.1292(4) 0.0219(12) Uani 1 1 d . . .
H3 H 0.1672 0.1036 0.0859 0.026 Uiso 1 1 calc R . .
C3S C 0.7899(7) 0.1973(6) 0.7048(6) 0.053(2) Uani 1 1 d . . .
H3SA H 0.7355 0.2394 0.7330 0.063 Uiso 1 1 calc R . .
H3SB H 0.8533 0.2264 0.6783 0.063 Uiso 1 1 calc R . .
C4 C 0.2201(4) 0.1820(4) 0.1317(3) 0.0180(11) Uani 1 1 d . . .
H4 H 0.2857 0.1833 0.0901 0.022 Uiso 1 1 calc R . .
C4S C 0.8060(7) 0.1109(7) 0.7719(6) 0.055(2) Uani 1 1 d . . .
H4SB H 0.8600 0.0694 0.7440 0.082 Uiso 1 1 calc R . .
H4SA H 0.7427 0.0830 0.7990 0.082 Uiso 1 1 calc R . .
H4SC H 0.8258 0.1241 0.8165 0.082 Uiso 1 1 calc R . .
C5 C 0.1943(4) 0.2279(3) 0.1959(3) 0.0132(10) Uani 1 1 d . . .
C5S C 0.2474(12) 0.7847(13) 0.0297(13) 0.058(2) Uani 0.59 1 d P . .
C6 C 0.3402(4) 0.3121(4) 0.1404(3) 0.0150(10) Uani 1 1 d . . .
C6S C 0.2225(12) 0.8497(12) -0.0459(12) 0.058(2) Uani 0.59 1 d P . .
H6SB H 0.1489 0.8567 -0.0365 0.087 Uiso 0.59 1 calc PR . .
H6SA H 0.2584 0.8277 -0.0978 0.087 Uiso 0.59 1 calc PR . .
H6SC H 0.2435 0.9081 -0.0539 0.087 Uiso 0.59 1 calc PR . .
C7 C 0.3652(5) 0.3351(4) 0.0499(4) 0.0200(11) Uani 1 1 d . . .
H7 H 0.3222 0.3257 0.0217 0.024 Uiso 1 1 calc R . .
C7S C 1.006(4) 0.039(3) 0.029(3) 0.112(8) Uiso 0.41 1 d P B -1
H7SC H 1.0703 0.0548 -0.0150 0.168 Uiso 0.41 1 calc PR B -1
H7SB H 1.0191 -0.0050 0.0803 0.168 Uiso 0.41 1 calc PR B -1
H7SA H 0.9644 0.0930 0.0444 0.168 Uiso 0.41 1 calc PR B -1
C8 C 0.4550(5) 0.3721(4) 0.0032(4) 0.0244(12) Uani 1 1 d . . .
H8 H 0.4744 0.3884 -0.0585 0.029 Uiso 1 1 calc R . .
C8S C 0.956(4) 0.003(3) -0.004(3) 0.112(8) Uiso 0.41 1 d P B -1
C9 C 0.5175(5) 0.3859(4) 0.0452(4) 0.0233(12) Uani 1 1 d . . .
H9 H 0.5800 0.4099 0.0126 0.028 Uiso 1 1 calc R . .
C10 C 0.4871(4) 0.3642(4) 0.1352(4) 0.0186(11) Uani 1 1 d . . .
H10 H 0.5279 0.3744 0.1650 0.022 Uiso 1 1 calc R . .
C11 C 0.0158(4) 0.1162(4) 0.5244(3) 0.0177(11) Uani 1 1 d . . .
H11 H -0.0482 0.1522 0.5375 0.021 Uiso 1 1 calc R . .
C12 C 0.0301(5) 0.0330(4) 0.5795(4) 0.0229(12) Uani 1 1 d . . .
H12 H -0.0242 0.0115 0.6292 0.027 Uiso 1 1 calc R . .
C13 C 0.1239(5) -0.0200(4) 0.5631(4) 0.0238(12) Uani 1 1 d . . .
H13 H 0.1348 -0.0772 0.6018 0.029 Uiso 1 1 calc R . .
C14 C 0.2010(5) 0.0124(4) 0.4890(4) 0.0203(11) Uani 1 1 d . . .
H14 H 0.2660 -0.0222 0.4761 0.024 Uiso 1 1 calc R . .
C15 C 0.1819(4) 0.0969(4) 0.4331(3) 0.0158(10) Uani 1 1 d . . .
C16 C 0.3346(4) 0.0911(4) 0.3107(3) 0.0162(10) Uani 1 1 d . . .
C17 C 0.3499(5) 0.0041(4) 0.2998(4) 0.0208(11) Uani 1 1 d . . .
H17 H 0.3030 -0.0382 0.3343 0.025 Uiso 1 1 calc R . .
C18 C 0.4371(5) -0.0176(4) 0.2361(4) 0.0243(12) Uani 1 1 d . . .
H18 H 0.4504 -0.0758 0.2261 0.029 Uiso 1 1 calc R . .
C19 C 0.5050(5) 0.0454(4) 0.1868(4) 0.0228(12) Uani 1 1 d . . .
H19 H 0.5643 0.0303 0.1432 0.027 Uiso 1 1 calc R . .
C20 C 0.4859(4) 0.1301(4) 0.2014(4) 0.0174(11) Uani 1 1 d . . .
H20 H 0.5322 0.1733 0.1682 0.021 Uiso 1 1 calc R . .
C21 C -0.0124(4) 0.3777(4) 0.5106(4) 0.0198(11) Uani 1 1 d . . .
H21 H -0.0716 0.3894 0.4922 0.024 Uiso 1 1 calc R . .
C22 C -0.0164(5) 0.4071(4) 0.5796(4) 0.0228(12) Uani 1 1 d . . .
H22 H -0.0782 0.4363 0.6101 0.027 Uiso 1 1 calc R . .
C23 C 0.0701(5) 0.3939(4) 0.6043(4) 0.0206(11) Uani 1 1 d . . .
H23 H 0.0689 0.4160 0.6507 0.025 Uiso 1 1 calc R . .
C24 C 0.1591(5) 0.3485(4) 0.5614(4) 0.0198(11) Uani 1 1 d . . .
H24 H 0.2196 0.3401 0.5772 0.024 Uiso 1 1 calc R . .
C25 C 0.1578(4) 0.3151(3) 0.4942(3) 0.0142(10) Uani 1 1 d . . .
C26 C 0.3164(4) 0.2143(4) 0.4801(3) 0.0155(10) Uani 1 1 d . . .
C27 C 0.3270(5) 0.1801(4) 0.5633(4) 0.0198(11) Uani 1 1 d . . .
H27 H 0.2746 0.1924 0.6128 0.024 Uiso 1 1 calc R . .
C28 C 0.4181(5) 0.1273(4) 0.5703(4) 0.0244(12) Uani 1 1 d . . .
H28 H 0.4280 0.1024 0.6260 0.029 Uiso 1 1 calc R . .
C29 C 0.4952(5) 0.1097(4) 0.4975(4) 0.0238(12) Uani 1 1 d . . .
H29 H 0.5581 0.0753 0.5029 0.029 Uiso 1 1 calc R . .
C30 C 0.4782(4) 0.1434(4) 0.4180(4) 0.0191(11) Uani 1 1 d . . .
H30 H 0.5292 0.1308 0.3680 0.023 Uiso 1 1 calc R . .
C31 C 0.0170(4) 0.4497(4) 0.2300(4) 0.0190(11) Uani 1 1 d . . .
H31 H -0.0407 0.4197 0.2437 0.023 Uiso 1 1 calc R . .
C32 C 0.0249(4) 0.5306(4) 0.1692(4) 0.0223(12) Uani 1 1 d . . .
H32 H -0.0270 0.5569 0.1419 0.027 Uiso 1 1 calc R . .
C33 C 0.1099(5) 0.5741(4) 0.1475(4) 0.0267(13) Uani 1 1 d . . .
H33 H 0.1170 0.6300 0.1045 0.032 Uiso 1 1 calc R . .
C34 C 0.1842(4) 0.5359(4) 0.1887(4) 0.0213(12) Uani 1 1 d . . .
H34 H 0.2425 0.5651 0.1748 0.026 Uiso 1 1 calc R . .
C35 C 0.1710(4) 0.4525(4) 0.2521(3) 0.0152(10) Uani 1 1 d . . .
C36 C 0.3144(4) 0.4418(3) 0.3053(3) 0.0141(10) Uani 1 1 d . . .
C37 C 0.3255(4) 0.5298(4) 0.3004(4) 0.0205(11) Uani 1 1 d . . .
H37 H 0.2760 0.5793 0.2875 0.025 Uiso 1 1 calc R . .
C38 C 0.4121(4) 0.5414(4) 0.3151(4) 0.0226(12) Uani 1 1 d . . .
H38 H 0.4226 0.6001 0.3124 0.027 Uiso 1 1 calc R . .
C39 C 0.4849(4) 0.4675(4) 0.3340(4) 0.0201(11) Uani 1 1 d . . .
H39 H 0.5449 0.4760 0.3428 0.024 Uiso 1 1 calc R . .
C40 C 0.4676(4) 0.3834(4) 0.3393(4) 0.0186(11) Uani 1 1 d . . .
H40 H 0.5156 0.3327 0.3526 0.022 Uiso 1 1 calc R . .
C41 C 0.8167(4) 0.6903(4) 0.1092(3) 0.0157(10) Uani 1 1 d . . .
C42 C 0.9059(4) 0.7279(4) 0.0537(4) 0.0199(11) Uani 1 1 d . . .
H42 H 0.9225 0.7787 0.0630 0.024 Uiso 1 1 calc R . .
C43 C 0.9711(5) 0.6925(4) -0.0149(4) 0.0259(13) Uani 1 1 d . . .
H43 H 1.0309 0.7194 -0.0512 0.031 Uiso 1 1 calc R . .
C45 C 0.8604(5) 0.5811(4) 0.0223(4) 0.0245(12) Uani 1 1 d . . .
H45 H 0.8437 0.5312 0.0116 0.029 Uiso 1 1 calc R . .
C46 C 0.7965(4) 0.6165(4) 0.0905(4) 0.0195(11) Uani 1 1 d . . .
H46 H 0.7365 0.5896 0.1259 0.023 Uiso 1 1 calc R . .
C47 C 0.9492(5) 0.6191(5) -0.0302(4) 0.0272(13) Uani 1 1 d . . .
H47 H 0.9942 0.5945 -0.0762 0.033 Uiso 1 1 calc R . .
C48 C 0.7830(5) 0.8075(4) 0.2077(3) 0.0200(11) Uani 1 1 d . . .
C49 C 0.7363(6) 0.8931(4) 0.2136(4) 0.0280(13) Uani 1 1 d . . .
H49 H 0.6715 0.9119 0.2039 0.034 Uiso 1 1 calc R . .
C50 C 0.7789(8) 0.9535(5) 0.2329(5) 0.044(2) Uani 1 1 d . . .
H50 H 0.7453 1.0128 0.2334 0.052 Uiso 1 1 calc R . .
C51 C 0.8700(8) 0.9263(6) 0.2513(5) 0.051(2) Uani 1 1 d . . .
H51 H 0.8986 0.9658 0.2669 0.061 Uiso 1 1 calc R . .
C52 C 0.9203(7) 0.8408(6) 0.2468(5) 0.0440(19) Uani 1 1 d . . .
H52 H 0.9842 0.8223 0.2582 0.053 Uiso 1 1 calc R . .
C53 C 0.8775(5) 0.7826(5) 0.2259(4) 0.0279(13) Uani 1 1 d . . .
H53 H 0.9126 0.7241 0.2238 0.033 Uiso 1 1 calc R . .
C54 C 0.6991(4) 0.6557(4) 0.2784(3) 0.0171(11) Uani 1 1 d . . .
C55 C 0.7523(4) 0.5687(4) 0.2970(3) 0.0187(11) Uani 1 1 d . . .
H55 H 0.8095 0.5516 0.2528 0.022 Uiso 1 1 calc R . .
C56 C 0.7246(5) 0.5066(4) 0.3776(4) 0.0226(12) Uani 1 1 d . . .
H56 H 0.7636 0.4491 0.3879 0.027 Uiso 1 1 calc R . .
C57 C 0.6401(5) 0.5290(4) 0.4427(4) 0.0246(13) Uani 1 1 d . . .
H57 H 0.6198 0.4863 0.4974 0.030 Uiso 1 1 calc R . .
C58 C 0.5856(5) 0.6137(4) 0.4275(4) 0.0253(13) Uani 1 1 d . . .
H58 H 0.5281 0.6298 0.4720 0.030 Uiso 1 1 calc R . .
C59 C 0.6148(4) 0.6756(4) 0.3468(4) 0.0218(12) Uani 1 1 d . . .
H59 H 0.5763 0.7335 0.3377 0.026 Uiso 1 1 calc R . .
C60 C 0.6393(4) 0.7808(4) 0.1467(3) 0.0169(11) Uani 1 1 d . . .
C61 C 0.5509(4) 0.7413(4) 0.1699(4) 0.0210(11) Uani 1 1 d . . .
H61 H 0.5415 0.6879 0.2161 0.025 Uiso 1 1 calc R . .
C62 C 0.4753(5) 0.7765(5) 0.1285(4) 0.0268(13) Uani 1 1 d . . .
H62 H 0.4161 0.7471 0.1469 0.032 Uiso 1 1 calc R . .
C63 C 0.4861(5) 0.8528(5) 0.0616(4) 0.0267(13) Uani 1 1 d . . .
H63 H 0.4349 0.8769 0.0333 0.032 Uiso 1 1 calc R . .
C64 C 0.5730(5) 0.8950(4) 0.0355(4) 0.0248(13) Uani 1 1 d . . .
H64 H 0.5814 0.9481 -0.0111 0.030 Uiso 1 1 calc R . .
C65 C 0.6484(4) 0.8593(4) 0.0776(3) 0.0186(11) Uani 1 1 d . . .
H65 H 0.7074 0.8891 0.0589 0.022 Uiso 1 1 calc R . .
C66 C 0.2355(11) 0.6709(9) 0.7822(9) 0.0217(18) Uiso 0.50 1 d P A 1
C66A C 0.2406(11) 0.6623(10) 0.8063(9) 0.0217(18) Uiso 0.50 1 d P A 2
B1 B 0.7346(5) 0.7333(4) 0.1866(4) 0.0149(11) Uani 1 1 d . . .

loop_
_atom_site_aniso_label
_atom_site_aniso_U_11
_atom_site_aniso_U_22
_atom_site_aniso_U_33
_atom_site_aniso_U_23
_atom_site_aniso_U_13
_atom_site_aniso_U_12
W1 0.01214(12) 0.01629(13) 0.00852(12) -0.00399(8) -0.00224(8) -0.00110(8)
W2 0.01147(12) 0.01287(12) 0.00832(12) -0.00320(8) -0.00276(8) -0.00040(8)
S1 0.018(3) 0.0266(17) 0.032(4) -0.009(2) -0.007(3) -0.0014(19)
S1A 0.018(3) 0.0266(17) 0.032(4) -0.009(2) -0.007(3) -0.0014(19)
F1 0.025(3) 0.051(5) 0.096(7) -0.051(5) 0.008(4) -0.007(3)
F1A 0.025(3) 0.051(5) 0.096(7) -0.051(5) 0.008(4) -0.007(3)
F2 0.042(3) 0.069(3) 0.077(4) -0.032(3) -0.003(2) -0.033(3)
F3 0.061(6) 0.047(6) 0.055(6) 0.006(4) -0.017(5) -0.024(4)
F3A 0.061(6) 0.047(6) 0.055(6) 0.006(4) -0.017(5) -0.024(4)
O1 0.0173(19) 0.028(2) 0.0154(18) -0.0064(16) -0.0017(15) -0.0031(16)
O1S 0.041(3) 0.029(3) 0.052(3) -0.016(2) -0.007(2) -0.008(2)
O2 0.026(2) 0.035(3) 0.039(3) -0.001(2) -0.013(2) -0.016(2)
O3 0.078(7) 0.061(6) 0.050(5) 0.005(4) -0.039(5) -0.030(5)
O3A 0.078(7) 0.061(6) 0.050(5) 0.005(4) -0.039(5) -0.030(5)
O4 0.035(4) 0.043(5) 0.099(8) -0.044(7) -0.005(6) -0.001(4)
O4A 0.035(4) 0.043(5) 0.099(8) -0.044(7) -0.005(6) -0.001(4)
N1 0.016(2) 0.013(2) 0.011(2) -0.0038(16) -0.0024(17) -0.0008(17)
N1S 0.046(5) 0.064(6) 0.071(6) -0.025(5) -0.010(4) -0.025(4)
N2 0.013(2) 0.020(2) 0.0056(18) -0.0017(16) -0.0026(16) 0.0002(17)
N3 0.015(2) 0.014(2) 0.010(2) -0.0018(17) -0.0014(16) -0.0022(17)
N4 0.017(2) 0.017(2) 0.009(2) -0.0028(17) -0.0038(17) -0.0042(17)
N5 0.015(2) 0.016(2) 0.012(2) -0.0038(17) -0.0049(17) -0.0025(17)
N6 0.013(2) 0.014(2) 0.014(2) -0.0046(17) -0.0056(17) 0.0018(16)
N7 0.017(2) 0.015(2) 0.012(2) -0.0041(17) -0.0015(17) -0.0036(17)
N8 0.017(2) 0.018(2) 0.0057(19) -0.0036(17) -0.0031(16) -0.0026(17)
N9 0.014(2) 0.016(2) 0.014(2) -0.0041(17) -0.0048(17) -0.0013(17)
N10 0.014(2) 0.016(2) 0.011(2) -0.0030(17) -0.0027(16) 0.0025(17)
N11 0.017(2) 0.015(2) 0.012(2) -0.0036(17) -0.0045(17) -0.0024(17)
N12 0.015(2) 0.015(2) 0.0100(19) -0.0049(17) -0.0023(16) -0.0006(17)
C1 0.018(3) 0.020(3) 0.015(2) -0.003(2) -0.007(2) -0.003(2)
C1S 0.059(6) 0.045(5) 0.071(6) -0.008(5) -0.020(5) -0.006(4)
C2 0.031(3) 0.020(3) 0.015(3) -0.002(2) -0.009(2) -0.009(2)
C2S 0.044(4) 0.029(4) 0.065(6) -0.014(4) -0.002(4) -0.001(3)
C3 0.030(3) 0.022(3) 0.014(3) -0.005(2) -0.007(2) -0.003(2)
C3S 0.053(5) 0.052(5) 0.051(5) -0.021(4) 0.005(4) -0.024(4)
C4 0.024(3) 0.018(3) 0.010(2) -0.004(2) -0.005(2) 0.001(2)
C4S 0.043(5) 0.064(6) 0.053(5) -0.027(5) -0.002(4) -0.004(4)
C5 0.015(2) 0.015(2) 0.008(2) -0.0029(19) -0.0031(19) 0.0016(19)
C5S 0.046(5) 0.064(6) 0.071(6) -0.025(5) -0.010(4) -0.025(4)
C6 0.015(2) 0.015(2) 0.013(2) -0.003(2) -0.0027(19) -0.0011(19)
C6S 0.046(5) 0.064(6) 0.071(6) -0.025(5) -0.010(4) -0.025(4)
C7 0.024(3) 0.022(3) 0.013(3) -0.003(2) -0.006(2) -0.003(2)
C8 0.033(3) 0.026(3) 0.008(2) 0.000(2) -0.001(2) -0.006(2)
C9 0.024(3) 0.023(3) 0.018(3) -0.004(2) 0.002(2) -0.007(2)
C10 0.019(3) 0.020(3) 0.016(3) -0.007(2) -0.003(2) -0.002(2)
C11 0.020(3) 0.020(3) 0.013(2) -0.006(2) 0.000(2) -0.007(2)
C12 0.025(3) 0.026(3) 0.015(3) -0.001(2) -0.002(2) -0.010(2)
C13 0.028(3) 0.022(3) 0.018(3) 0.002(2) -0.006(2) -0.008(2)
C14 0.021(3) 0.020(3) 0.017(3) 0.001(2) -0.005(2) -0.006(2)
C15 0.018(3) 0.017(3) 0.013(2) -0.005(2) -0.006(2) -0.002(2)
C16 0.022(3) 0.017(3) 0.012(2) -0.006(2) -0.008(2) 0.001(2)
C17 0.029(3) 0.016(3) 0.020(3) -0.006(2) -0.010(2) -0.001(2)
C18 0.035(3) 0.013(3) 0.024(3) -0.008(2) -0.010(3) 0.004(2)
C19 0.025(3) 0.023(3) 0.019(3) -0.009(2) -0.007(2) 0.009(2)
C20 0.013(2) 0.021(3) 0.017(3) -0.006(2) -0.004(2) 0.000(2)
C21 0.015(3) 0.023(3) 0.018(3) -0.006(2) 0.000(2) -0.002(2)
C22 0.021(3) 0.028(3) 0.018(3) -0.012(2) 0.001(2) 0.000(2)
C23 0.029(3) 0.022(3) 0.013(2) -0.009(2) -0.006(2) -0.001(2)
C24 0.024(3) 0.021(3) 0.016(3) -0.005(2) -0.009(2) -0.001(2)
C25 0.020(3) 0.012(2) 0.009(2) -0.0013(19) -0.0010(19) -0.006(2)
C26 0.017(3) 0.017(3) 0.014(2) -0.007(2) -0.003(2) -0.003(2)
C27 0.026(3) 0.023(3) 0.013(3) -0.005(2) -0.010(2) -0.002(2)
C28 0.036(3) 0.022(3) 0.022(3) -0.005(2) -0.017(3) -0.003(2)
C29 0.024(3) 0.019(3) 0.035(3) -0.008(2) -0.019(3) 0.003(2)
C30 0.019(3) 0.016(3) 0.023(3) -0.009(2) -0.007(2) 0.001(2)
C31 0.014(2) 0.026(3) 0.015(2) -0.005(2) -0.004(2) 0.003(2)
C32 0.018(3) 0.024(3) 0.022(3) -0.002(2) -0.010(2) 0.004(2)
C33 0.025(3) 0.024(3) 0.020(3) 0.006(2) -0.007(2) 0.001(2)
C34 0.019(3) 0.020(3) 0.020(3) 0.001(2) -0.005(2) -0.002(2)
C35 0.014(2) 0.016(3) 0.012(2) -0.004(2) -0.0025(19) 0.004(2)
C36 0.016(2) 0.013(2) 0.012(2) -0.0030(19) -0.0020(19) -0.0011(19)
C37 0.021(3) 0.013(3) 0.023(3) -0.005(2) 0.000(2) -0.001(2)
C38 0.019(3) 0.025(3) 0.022(3) -0.012(2) 0.005(2) -0.010(2)
C39 0.013(2) 0.029(3) 0.020(3) -0.010(2) -0.002(2) -0.007(2)
C40 0.014(3) 0.024(3) 0.016(3) -0.008(2) 0.000(2) -0.002(2)
C41 0.015(2) 0.014(2) 0.012(2) 0.001(2) -0.005(2) 0.004(2)
C42 0.018(3) 0.019(3) 0.013(2) 0.003(2) -0.002(2) 0.000(2)
C43 0.017(3) 0.030(3) 0.015(3) 0.001(2) 0.004(2) 0.005(2)
C45 0.027(3) 0.027(3) 0.019(3) -0.010(2) -0.008(2) 0.006(2)
C46 0.020(3) 0.023(3) 0.012(2) -0.005(2) -0.007(2) 0.006(2)
C47 0.025(3) 0.035(3) 0.013(3) -0.007(2) 0.000(2) 0.007(3)
C48 0.026(3) 0.020(3) 0.011(2) 0.003(2) -0.007(2) -0.006(2)
C49 0.043(4) 0.021(3) 0.021(3) -0.003(2) -0.013(3) -0.006(3)
C50 0.090(6) 0.022(3) 0.027(3) 0.000(3) -0.030(4) -0.013(4)
C51 0.086(7) 0.047(5) 0.038(4) 0.004(4) -0.032(4) -0.044(5)
C52 0.047(4) 0.058(5) 0.038(4) -0.002(4) -0.024(4) -0.026(4)
C53 0.024(3) 0.038(4) 0.026(3) -0.005(3) -0.010(2) -0.013(3)
C54 0.020(3) 0.023(3) 0.009(2) -0.003(2) -0.006(2) -0.004(2)
C55 0.021(3) 0.022(3) 0.012(2) -0.004(2) -0.005(2) -0.002(2)
C56 0.030(3) 0.021(3) 0.016(3) 0.002(2) -0.008(2) -0.008(2)
C57 0.033(3) 0.027(3) 0.011(3) 0.001(2) -0.004(2) -0.013(3)
C58 0.031(3) 0.033(3) 0.012(3) -0.009(2) 0.000(2) -0.011(3)
C59 0.022(3) 0.031(3) 0.015(3) -0.013(2) -0.002(2) -0.001(2)
C60 0.018(3) 0.021(3) 0.011(2) -0.006(2) -0.006(2) 0.005(2)
C61 0.020(3) 0.024(3) 0.019(3) -0.008(2) -0.006(2) 0.003(2)
C62 0.019(3) 0.036(3) 0.028(3) -0.016(3) -0.007(2) 0.002(2)
C63 0.025(3) 0.037(4) 0.028(3) -0.018(3) -0.018(3) 0.006(3)
C64 0.030(3) 0.028(3) 0.012(3) -0.006(2) -0.006(2) 0.006(2)
C65 0.021(3) 0.018(3) 0.012(2) -0.005(2) -0.002(2) 0.003(2)
B1 0.015(3) 0.018(3) 0.010(3) -0.003(2) -0.001(2) -0.002(2)

loop_
_atom_type_symbol
_atom_type_description
_atom_type_scat_dispersion_real
_atom_type_scat_dispersion_imag
_atom_type_scat_source
C C 0.0033 0.0016 'International Tables Vol C Tables 4.2.6.8 and 6.1.1.4'
H H 0.0000 0.0000 'International Tables Vol C Tables 4.2.6.8 and 6.1.1.4'
B B 0.0013 0.0007 'International Tables Vol C Tables 4.2.6.8 and 6.1.1.4'
N N 0.0061 0.0033 'International Tables Vol C Tables 4.2.6.8 and 6.1.1.4'
O O 0.0106 0.0060 'International Tables Vol C Tables 4.2.6.8 and 6.1.1.4'
F F 0.0171 0.0103 'International Tables Vol C Tables 4.2.6.8 and 6.1.1.4'
S S 0.1246 0.1234 'International Tables Vol C Tables 4.2.6.8 and 6.1.1.4'
W W -0.8490 6.8722 'International Tables Vol C Tables 4.2.6.8 and 6.1.1.4'

loop_
_geom_angle_atom_site_label_1
_geom_angle_atom_site_label_2
_geom_angle_atom_site_label_3
_geom_angle
O1 W1 N4 94.99(19)
O1 W1 N7 92.76(18)
N4 W1 N7 86.82(17)
O1 W1 N1 94.35(18)
N4 W1 N1 90.99(16)
N7 W1 N1 172.72(17)
O1 W1 N10 93.42(19)
N4 W1 N10 171.59(17)
N7 W1 N10 92.68(17)
N1 W1 N10 88.47(17)
O1 W1 W2 178.00(15)
N4 W1 W2 86.90(12)
N7 W1 W2 86.70(12)
N1 W1 W2 86.25(12)
N10 W1 W2 84.69(12)
N11 W2 N2 81.81(17)
N11 W2 N8 81.54(17)
N2 W2 N8 134.98(16)
N11 W2 N5 133.89(17)
N2 W2 N5 81.25(17)
N8 W2 N5 80.92(17)
N11 W2 N9 126.35(17)
N2 W2 N9 151.83(17)
N8 W2 N9 60.11(17)
N5 W2 N9 78.46(16)
N11 W2 N12 59.36(17)
N2 W2 N12 125.51(17)
N8 W2 N12 78.72(16)
N5 W2 N12 153.24(16)
N9 W2 N12 76.40(17)
N11 W2 N3 78.78(16)
N2 W2 N3 59.71(17)
N8 W2 N3 152.97(17)
N5 W2 N3 126.10(16)
N9 W2 N3 119.65(17)
N12 W2 N3 75.37(16)
N11 W2 N6 151.96(16)
N2 W2 N6 75.97(16)
N8 W2 N6 126.41(16)
N5 W2 N6 59.18(16)
N9 W2 N6 76.91(16)
N12 W2 N6 122.47(16)
N3 W2 N6 75.34(16)
N11 W2 W1 68.07(12)
N2 W2 W1 67.40(11)
N8 W2 W1 67.58(12)
N5 W2 W1 65.83(12)
N9 W2 W1 119.96(12)
N12 W2 W1 120.52(11)
N3 W2 W1 120.36(12)
N6 W2 W1 117.00(11)
O4 S1 O2 114.0(8)
O4 S1 O3 114.0(12)
O2 S1 O3 113.9(8)
O4 S1 C66 106.6(9)
O2 S1 C66 105.5(7)
O3 S1 C66 101.3(8)
O2 S1A O4A 120.4(8)
O2 S1A O3A 111.8(7)
O4A S1A O3A 115.3(11)
O2 S1A C66A 100.6(7)
O4A S1A C66A 103.6(9)
O3A S1A C66A 101.4(8)
C66 F2 C66A 16.4(9)
C2S O1S C3S 113.8(7)
S1A O2 S1 18.2(3)
C1 N1 C5 118.8(5)
C1 N1 W1 123.1(4)
C5 N1 W1 118.0(3)
C5 N2 C6 124.7(4)
C5 N2 W2 132.5(3)
C6 N2 W2 97.3(3)
C10 N3 C6 122.4(5)
C10 N3 W2 140.9(4)
C6 N3 W2 96.4(3)
C15 N4 C11 118.1(5)
C15 N4 W1 117.5(4)
C11 N4 W1 124.4(4)
C15 N5 C16 124.5(5)
C15 N5 W2 134.1(4)
C16 N5 W2 98.0(3)
C16 N6 C20 121.6(5)
C16 N6 W2 96.9(3)
C20 N6 W2 141.2(4)
C25 N7 C21 118.6(5)
C25 N7 W1 118.6(3)
C21 N7 W1 122.7(4)
C25 N8 C26 125.2(4)
C25 N8 W2 135.7(4)
C26 N8 W2 96.9(3)
C30 N9 C26 121.0(5)
C30 N9 W2 141.9(4)
C26 N9 W2 97.1(3)
C35 N10 C31 118.3(5)
C35 N10 W1 119.5(3)
C31 N10 W1 122.1(4)
C36 N11 C35 125.1(5)
C36 N11 W2 97.9(3)
C35 N11 W2 131.5(4)
C36 N12 C40 121.6(5)
C36 N12 W2 96.9(3)
C40 N12 W2 141.3(4)
N1 C1 C2 123.0(5)
N1 C1 H1 118.5
C2 C1 H1 118.5
C2S C1S H1SC 109.5
C2S C1S H1SB 109.5
H1SC C1S H1SB 109.5
C2S C1S H1SA 109.5
H1SC C1S H1SA 109.5
H1SB C1S H1SA 109.5
C1 C2 C3 118.2(5)
C1 C2 H2 120.9
C3 C2 H2 120.9
O1S C2S C1S 112.6(7)
O1S C2S H2SB 109.1
C1S C2S H2SB 109.1
O1S C2S H2SA 109.1
C1S C2S H2SA 109.1
H2SB C2S H2SA 107.8
C4 C3 C2 119.6(5)
C4 C3 H3 120.2
C2 C3 H3 120.2
O1S C3S C4S 110.2(7)
O1S C3S H3SA 109.6
C4S C3S H3SA 109.6
O1S C3S H3SB 109.6
C4S C3S H3SB 109.6
H3SA C3S H3SB 108.1
C3 C4 C5 119.4(5)
C3 C4 H4 120.3
C5 C4 H4 120.3
C3S C4S H4SB 109.5
C3S C4S H4SA 109.5
H4SB C4S H4SA 109.5
C3S C4S H4SC 109.5
H4SB C4S H4SC 109.5
H4SA C4S H4SC 109.5
N1 C5 N2 114.5(4)
N1 C5 C4 120.7(5)
N2 C5 C4 124.6(5)
N1S C5S C6S 178.3(18)
N3 C6 N2 106.2(4)
N3 C6 C7 120.8(5)
N2 C6 C7 132.9(5)
C5S C6S H6SB 109.5
C5S C6S H6SA 109.5
H6SB C6S H6SA 109.5
C5S C6S H6SC 109.5
H6SB C6S H6SC 109.5
H6SA C6S H6SC 109.5
C8 C7 C6 117.3(5)
C8 C7 H7 121.3
C6 C7 H7 121.3
C7 C8 C9 120.9(5)
C7 C8 H8 119.5
C9 C8 H8 119.5
N2S C8S C7S 168(7)
C10 C9 C8 119.1(5)
C10 C9 H9 120.5
C8 C9 H9 120.5
N3 C10 C9 119.4(5)
N3 C10 H10 120.3
C9 C10 H10 120.3
C12 C11 N4 121.8(5)
C12 C11 H11 119.1
N4 C11 H11 119.1
C11 C12 C13 120.3(5)
C11 C12 H12 119.8
C13 C12 H12 119.8
C14 C13 C12 118.5(6)
C14 C13 H13 120.8
C12 C13 H13 120.8
C13 C14 C15 119.2(6)
C13 C14 H14 120.4
C15 C14 H14 120.4
N4 C15 N5 113.6(5)
N4 C15 C14 122.1(5)
N5 C15 C14 124.2(5)
N6 C16 N5 105.9(4)
N6 C16 C17 121.8(5)
N5 C16 C17 132.0(5)
C18 C17 C16 116.9(5)
C18 C17 H17 121.6
C16 C17 H17 121.6
C17 C18 C19 120.5(5)
C17 C18 H18 119.8
C19 C18 H18 119.8
C20 C19 C18 119.8(5)
C20 C19 H19 120.1
C18 C19 H19 120.1
N6 C20 C19 119.4(5)
N6 C20 H20 120.3
C19 C20 H20 120.3
N7 C21 C22 122.3(5)
N7 C21 H21 118.8
C22 C21 H21 118.8
C21 C22 C23 119.2(5)
C21 C22 H22 120.4
C23 C22 H22 120.4
C22 C23 C24 120.1(5)
C22 C23 H23 120.0
C24 C23 H23 120.0
C23 C24 C25 118.6(5)
C23 C24 H24 120.7
C25 C24 H24 120.7
N7 C25 N8 114.3(4)
N7 C25 C24 121.0(5)
N8 C25 C24 124.7(5)
N9 C26 N8 105.9(4)
N9 C26 C27 121.3(5)
N8 C26 C27 132.7(5)
C28 C27 C26 116.7(5)
C28 C27 H27 121.6
C26 C27 H27 121.6
C27 C28 C29 121.6(5)
C27 C28 H28 119.2
C29 C28 H28 119.2
C30 C29 C28 118.4(5)
C30 C29 H29 120.8
C28 C29 H29 120.8
N9 C30 C29 120.9(5)
N9 C30 H30 119.6
C29 C30 H30 119.6
C32 C31 N10 122.6(5)
C32 C31 H31 118.7
N10 C31 H31 118.7
C31 C32 C33 119.1(5)
C31 C32 H32 120.4
C33 C32 H32 120.4
C34 C33 C32 120.0(5)
C34 C33 H33 120.0
C32 C33 H33 120.0
C33 C34 C35 118.3(6)
C33 C34 H34 120.9
C35 C34 H34 120.9
N10 C35 N11 113.8(5)
N10 C35 C34 121.7(5)
N11 C35 C34 124.5(5)
N12 C36 N11 105.6(4)
N12 C36 C37 121.3(5)
N11 C36 C37 133.0(5)
C38 C37 C36 116.8(5)
C38 C37 H37 121.6
C36 C37 H37 121.6
C37 C38 C39 121.0(5)
C37 C38 H38 119.5
C39 C38 H38 119.5
C40 C39 C38 118.7(5)
C40 C39 H39 120.7
C38 C39 H39 120.7
N12 C40 C39 120.5(5)
N12 C40 H40 119.7
C39 C40 H40 119.7
C46 C41 C42 115.8(5)
C46 C41 B1 120.6(5)
C42 C41 B1 123.5(5)
C43 C42 C41 121.8(6)
C43 C42 H42 119.1
C41 C42 H42 119.1
C47 C43 C42 120.5(6)
C47 C43 H43 119.7
C42 C43 H43 119.7
C46 C45 C47 119.7(6)
C46 C45 H45 120.2
C47 C45 H45 120.2
C45 C46 C41 122.8(6)
C45 C46 H46 118.6
C41 C46 H46 118.6
C43 C47 C45 119.4(5)
C43 C47 H47 120.3
C45 C47 H47 120.3
C49 C48 C53 115.2(6)
C49 C48 B1 125.3(5)
C53 C48 B1 119.4(5)
C48 C49 C50 123.7(7)
C48 C49 H49 118.2
C50 C49 H49 118.2
C51 C50 C49 119.2(7)
C51 C50 H50 120.4
C49 C50 H50 120.4
C50 C51 C52 119.7(7)
C50 C51 H51 120.2
C52 C51 H51 120.2
C53 C52 C51 120.1(7)
C53 C52 H52 119.9
C51 C52 H52 119.9
C52 C53 C48 122.0(7)
C52 C53 H53 119.0
C48 C53 H53 119.0
C59 C54 C55 115.3(5)
C59 C54 B1 120.5(5)
C55 C54 B1 124.1(5)
C56 C55 C54 122.7(5)
C56 C55 H55 118.6
C54 C55 H55 118.6
C57 C56 C55 119.9(6)
C57 C56 H56 120.0
C55 C56 H56 120.0
C58 C57 C56 119.4(5)
C58 C57 H57 120.3
C56 C57 H57 120.3
C57 C58 C59 120.1(6)
C57 C58 H58 119.9
C59 C58 H58 119.9
C58 C59 C54 122.5(6)
C58 C59 H59 118.7
C54 C59 H59 118.7
C61 C60 C65 115.4(5)
C61 C60 B1 123.3(5)
C65 C60 B1 120.8(5)
C60 C61 C62 123.1(6)
C60 C61 H61 118.4
C62 C61 H61 118.4
C63 C62 C61 120.2(6)
C63 C62 H62 119.9
C61 C62 H62 119.9
C62 C63 C64 119.2(6)
C62 C63 H63 120.4
C64 C63 H63 120.4
C63 C64 C65 120.2(6)
C63 C64 H64 119.9
C65 C64 H64 119.9
C64 C65 C60 121.8(6)
C64 C65 H65 119.1
C60 C65 H65 119.1
F2 C66 F1A 104.5(11)
F2 C66 F3 102.4(11)
F1A C66 F3 100.7(13)
F2 C66 S1 120.1(10)
F1A C66 S1 116.7(10)
F3 C66 S1 110.0(10)
F3A C66A F1 106.7(13)
F3A C66A F2 104.8(11)
F1 C66A F2 115.1(11)
F3A C66A S1A 112.1(10)
F1 C66A S1A 111.1(10)
F2 C66A S1A 107.1(9)
C60 B1 C41 103.1(4)
C60 B1 C54 111.8(4)
C41 B1 C54 112.1(4)
C60 B1 C48 111.8(5)
C41 B1 C48 111.6(4)
C54 B1 C48 106.6(4)

loop_
_geom_bond_atom_site_label_1
_geom_bond_atom_site_label_2
_geom_bond_distance
W1 O1 1.692(4)
W1 N4 2.130(4)
W1 N7 2.135(4)
W1 N1 2.141(4)
W1 N10 2.146(4)
W1 W2 3.0735(3)
W2 N11 2.161(4)
W2 N2 2.165(4)
W2 N8 2.171(4)
W2 N5 2.174(4)
W2 N9 2.177(4)
W2 N12 2.200(4)
W2 N3 2.206(4)
W2 N6 2.222(4)
S1 O4 1.422(14)
S1 O2 1.453(11)
S1 O3 1.455(15)
S1 C66 1.788(17)
S1A O2 1.418(11)
S1A O4A 1.432(13)
S1A O3A 1.460(15)
S1A C66A 1.849(18)
F1 C66A 1.328(17)
F1A C66 1.292(17)
F2 C66 1.228(15)
F2 C66A 1.406(14)
F3 C66 1.378(18)
F3A C66A 1.311(19)
O1S C2S 1.411(11)
O1S C3S 1.415(11)
N1 C1 1.340(7)
N1 C5 1.359(7)
N1S C5S 1.07(2)
N2 C5 1.373(7)
N2 C6 1.376(7)
N2S C8S 1.03(5)
N3 C10 1.338(7)
N3 C6 1.345(7)
N4 C15 1.349(7)
N4 C11 1.376(7)
N5 C15 1.372(7)
N5 C16 1.377(7)
N6 C16 1.343(7)
N6 C20 1.344(7)
N7 C25 1.361(7)
N7 C21 1.364(7)
N8 C25 1.364(7)
N8 C26 1.371(7)
N9 C30 1.345(7)
N9 C26 1.357(7)
N10 C35 1.352(7)
N10 C31 1.369(7)
N11 C36 1.368(7)
N11 C35 1.377(7)
N12 C36 1.343(7)
N12 C40 1.344(7)
C1 C2 1.368(8)
C1 H1 0.9500
C1S C2S 1.449(15)
C1S H1SC 0.9800
C1S H1SB 0.9800
C1S H1SA 0.9800
C2 C3 1.399(9)
C2 H2 0.9500
C2S H2SB 0.9900
C2S H2SA 0.9900
C3 C4 1.367(9)
C3 H3 0.9500
C3S C4S 1.506(14)
C3S H3SA 0.9900
C3S H3SB 0.9900
C4 C5 1.395(7)
C4 H4 0.9500
C4S H4SB 0.9800
C4S H4SA 0.9800
C4S H4SC 0.9800
C5S C6S 1.46(3)
C6 C7 1.396(7)
C6S H6SB 0.9800
C6S H6SA 0.9800
C6S H6SC 0.9800
C7 C8 1.381(9)
C7 H7 0.9500
C7S C8S 1.31(6)
C7S H7SC 0.9800
C7S H7SB 0.9800
C7S H7SA 0.9800
C8 C9 1.393(9)
C8 H8 0.9500
C9 C10 1.386(8)
C9 H9 0.9500
C10 H10 0.9500
C11 C12 1.369(8)
C11 H11 0.9500
C12 C13 1.391(9)
C12 H12 0.9500
C13 C14 1.387(8)
C13 H13 0.9500
C14 C15 1.403(8)
C14 H14 0.9500
C16 C17 1.396(8)
C17 C18 1.390(9)
C17 H17 0.9500
C18 C19 1.391(9)
C18 H18 0.9500
C19 C20 1.382(8)
C19 H19 0.9500
C20 H20 0.9500
C21 C22 1.368(8)
C21 H21 0.9500
C22 C23 1.374(9)
C22 H22 0.9500
C23 C24 1.387(8)
C23 H23 0.9500
C24 C25 1.403(8)
C24 H24 0.9500
C26 C27 1.394(7)
C27 C28 1.389(9)
C27 H27 0.9500
C28 C29 1.395(9)
C28 H28 0.9500
C29 C30 1.370(8)
C29 H29 0.9500
C30 H30 0.9500
C31 C32 1.362(8)
C31 H31 0.9500
C32 C33 1.390(9)
C32 H32 0.9500
C33 C34 1.383(9)
C33 H33 0.9500
C34 C35 1.413(8)
C34 H34 0.9500
C36 C37 1.399(7)
C37 C38 1.385(9)
C37 H37 0.9500
C38 C39 1.407(9)
C38 H38 0.9500
C39 C40 1.365(8)
C39 H39 0.9500
C40 H40 0.9500
C41 C46 1.401(8)
C41 C42 1.405(8)
C41 B1 1.642(8)
C42 C43 1.401(8)
C42 H42 0.9500
C43 C47 1.375(10)
C43 H43 0.9500
C45 C46 1.390(8)
C45 C47 1.392(9)
C45 H45 0.9500
C46 H46 0.9500
C47 H47 0.9500
C48 C49 1.383(9)
C48 C53 1.415(9)
C48 B1 1.650(8)
C49 C50 1.395(10)
C49 H49 0.9500
C50 C51 1.371(13)
C50 H50 0.9500
C51 C52 1.389(14)
C51 H51 0.9500
C52 C53 1.384(10)
C52 H52 0.9500
C53 H53 0.9500
C54 C59 1.406(8)
C54 C55 1.407(8)
C54 B1 1.644(8)
C55 C56 1.392(8)
C55 H55 0.9500
C56 C57 1.386(9)
C56 H56 0.9500
C57 C58 1.381(9)
C57 H57 0.9500
C58 C59 1.394(8)
C58 H58 0.9500
C59 H59 0.9500
C60 C61 1.391(8)
C60 C65 1.405(8)
C60 B1 1.641(8)
C61 C62 1.396(8)
C61 H61 0.9500
C62 C63 1.363(10)
C62 H62 0.9500
C63 C64 1.388(10)
C63 H63 0.9500
C64 C65 1.403(8)
C64 H64 0.9500
C65 H65 0.9500

loop_
_geom_torsion_atom_site_label_1
_geom_torsion_atom_site_label_2
_geom_torsion_atom_site_label_3
_geom_torsion_atom_site_label_4
_geom_torsion
O1 W1 W2 N11 8(4)
N4 W1 W2 N11 -153.01(17)
N7 W1 W2 N11 -66.02(17)
N1 W1 W2 N11 115.80(17)
N10 W1 W2 N11 26.99(17)
O1 W1 W2 N2 -82(4)
N4 W1 W2 N2 116.92(18)
N7 W1 W2 N2 -156.09(18)
N1 W1 W2 N2 25.72(18)
N10 W1 W2 N2 -63.09(18)
O1 W1 W2 N8 98(4)
N4 W1 W2 N8 -63.33(17)
N7 W1 W2 N8 23.66(18)
N1 W1 W2 N8 -154.52(18)
N10 W1 W2 N8 116.67(18)
O1 W1 W2 N5 -172(4)
N4 W1 W2 N5 26.56(17)
N7 W1 W2 N5 113.55(17)
N1 W1 W2 N5 -64.63(17)
N10 W1 W2 N5 -153.44(17)
O1 W1 W2 N9 129(4)
N4 W1 W2 N9 -32.65(18)
N7 W1 W2 N9 54.34(18)
N1 W1 W2 N9 -123.85(18)
N10 W1 W2 N9 147.35(18)
O1 W1 W2 N12 37(4)
N4 W1 W2 N12 -124.07(17)
N7 W1 W2 N12 -37.08(18)
N1 W1 W2 N12 144.73(17)
N10 W1 W2 N12 55.93(18)
O1 W1 W2 N3 -53(4)
N4 W1 W2 N3 145.61(18)
N7 W1 W2 N3 -127.40(18)
N1 W1 W2 N3 54.42(18)
N10 W1 W2 N3 -34.39(18)
O1 W1 W2 N6 -141(4)
N4 W1 W2 N6 57.37(17)
N7 W1 W2 N6 144.36(17)
N1 W1 W2 N6 -33.83(17)
N10 W1 W2 N6 -122.64(17)
O4A S1A O2 S1 30(2)
O3A S1A O2 S1 171(3)
C66A S1A O2 S1 -82(3)
O4 S1 O2 S1A -175(3)
O3 S1 O2 S1A -42(2)
C66 S1 O2 S1A 68(2)
O1 W1 N1 C1 -24.5(4)
N4 W1 N1 C1 70.6(4)
N7 W1 N1 C1 143.0(12)
N10 W1 N1 C1 -117.8(4)
W2 W1 N1 C1 157.4(4)
O1 W1 N1 C5 157.6(4)
N4 W1 N1 C5 -107.3(4)
N7 W1 N1 C5 -34.9(15)
N10 W1 N1 C5 64.3(4)
W2 W1 N1 C5 -20.4(4)
N11 W2 N2 C5 -121.1(5)
N8 W2 N2 C5 -51.9(5)
N5 W2 N2 C5 15.8(5)
N9 W2 N2 C5 60.1(6)
N12 W2 N2 C5 -163.8(4)
N3 W2 N2 C5 157.1(5)
N6 W2 N2 C5 76.1(5)
W1 W2 N2 C5 -51.6(4)
N11 W2 N2 C6 85.3(3)
N8 W2 N2 C6 154.6(3)
N5 W2 N2 C6 -137.7(3)
N9 W2 N2 C6 -93.5(4)
N12 W2 N2 C6 42.6(4)
N3 W2 N2 C6 3.6(3)
N6 W2 N2 C6 -77.5(3)
W1 W2 N2 C6 154.9(3)
N11 W2 N3 C10 96.5(6)
N2 W2 N3 C10 -176.5(6)
N8 W2 N3 C10 52.5(8)
N5 W2 N3 C10 -126.6(6)
N9 W2 N3 C10 -29.1(6)
N12 W2 N3 C10 35.5(6)
N6 W2 N3 C10 -94.4(6)
W1 W2 N3 C10 152.6(5)
N11 W2 N3 C6 -90.6(3)
N2 W2 N3 C6 -3.6(3)
N8 W2 N3 C6 -134.7(4)
N5 W2 N3 C6 46.3(4)
N9 W2 N3 C6 143.7(3)
N12 W2 N3 C6 -151.6(3)
N6 W2 N3 C6 78.5(3)
W1 W2 N3 C6 -34.5(3)
O1 W1 N4 C15 157.8(4)
N7 W1 N4 C15 -109.7(4)
N1 W1 N4 C15 63.4(4)
N10 W1 N4 C15 -22.8(13)
W2 W1 N4 C15 -22.8(4)
O1 W1 N4 C11 -25.5(4)
N7 W1 N4 C11 67.0(4)
N1 W1 N4 C11 -119.9(4)
N10 W1 N4 C11 153.9(10)
W2 W1 N4 C11 153.9(4)
N11 W2 N5 C15 -52.5(6)
N2 W2 N5 C15 -122.1(5)
N8 W2 N5 C15 16.4(5)
N9 W2 N5 C15 77.6(5)
N12 W2 N5 C15 57.2(7)
N3 W2 N5 C15 -164.0(4)
N6 W2 N5 C15 159.1(5)
W1 W2 N5 C15 -53.0(5)
N11 W2 N5 C16 148.7(3)
N2 W2 N5 C16 79.1(3)
N8 W2 N5 C16 -142.4(3)
N9 W2 N5 C16 -81.2(3)
N12 W2 N5 C16 -101.6(4)
N3 W2 N5 C16 37.2(4)
N6 W2 N5 C16 0.3(3)
W1 W2 N5 C16 148.2(3)
N11 W2 N6 C16 -127.0(4)
N2 W2 N6 C16 -88.4(3)
N8 W2 N6 C16 47.8(4)
N5 W2 N6 C16 -0.3(3)
N9 W2 N6 C16 83.9(3)
N12 W2 N6 C16 148.2(3)
N3 W2 N6 C16 -150.2(3)
W1 W2 N6 C16 -33.2(3)
N11 W2 N6 C20 45.6(7)
N2 W2 N6 C20 84.2(6)
N8 W2 N6 C20 -139.7(5)
N5 W2 N6 C20 172.3(6)
N9 W2 N6 C20 -103.5(6)
N12 W2 N6 C20 -39.2(6)
N3 W2 N6 C20 22.4(6)
W1 W2 N6 C20 139.3(5)
O1 W1 N7 C25 160.8(4)
N4 W1 N7 C25 65.9(4)
N1 W1 N7 C25 -6.7(15)
N10 W1 N7 C25 -105.7(4)
W2 W1 N7 C25 -21.1(4)
O1 W1 N7 C21 -15.4(4)
N4 W1 N7 C21 -110.2(4)
N1 W1 N7 C21 177.1(11)
N10 W1 N7 C21 78.2(4)
W2 W1 N7 C21 162.7(4)
N11 W2 N8 C25 22.7(5)
N2 W2 N8 C25 -46.7(6)
N5 W2 N8 C25 -114.5(5)
N9 W2 N8 C25 163.7(6)
N12 W2 N8 C25 83.0(5)
N3 W2 N8 C25 66.3(7)
N6 W2 N8 C25 -154.8(5)
W1 W2 N8 C25 -47.0(5)
N11 W2 N8 C26 -140.4(3)
N2 W2 N8 C26 150.2(3)
N5 W2 N8 C26 82.4(3)
N9 W2 N8 C26 0.6(3)
N12 W2 N8 C26 -80.1(3)
N3 W2 N8 C26 -96.9(5)
N6 W2 N8 C26 42.1(4)
W1 W2 N8 C26 149.9(3)
N11 W2 N9 C30 -129.0(6)
N2 W2 N9 C30 49.5(8)
N8 W2 N9 C30 -179.7(7)
N5 W2 N9 C30 94.2(6)
N12 W2 N9 C30 -95.0(6)
N3 W2 N9 C30 -30.9(7)
N6 W2 N9 C30 33.5(6)
W1 W2 N9 C30 147.4(6)
N11 W2 N9 C26 50.1(4)
N2 W2 N9 C26 -131.4(4)
N8 W2 N9 C26 -0.6(3)
N5 W2 N9 C26 -86.6(3)
N12 W2 N9 C26 84.1(3)
N3 W2 N9 C26 148.2(3)
N6 W2 N9 C26 -147.3(3)
W1 W2 N9 C26 -33.5(4)
O1 W1 N10 C35 156.3(4)
N4 W1 N10 C35 -23.0(13)
N7 W1 N10 C35 63.4(4)
N1 W1 N10 C35 -109.4(4)
W2 W1 N10 C35 -23.0(4)
O1 W1 N10 C31 -26.7(4)
N4 W1 N10 C31 154.0(10)
N7 W1 N10 C31 -119.6(4)
N1 W1 N10 C31 67.6(4)
W2 W1 N10 C31 154.0(4)
N2 W2 N11 C36 -137.2(3)
N8 W2 N11 C36 84.8(3)
N5 W2 N11 C36 153.4(3)
N9 W2 N11 C36 42.1(4)
N12 W2 N11 C36 2.9(3)
N3 W2 N11 C36 -76.6(3)
N6 W2 N11 C36 -99.5(4)
W1 W2 N11 C36 153.9(3)
N2 W2 N11 C35 16.7(5)
N8 W2 N11 C35 -121.3(5)
N5 W2 N11 C35 -52.7(5)
N9 W2 N11 C35 -164.0(4)
N12 W2 N11 C35 156.8(5)
N3 W2 N11 C35 77.3(5)
N6 W2 N11 C35 54.4(6)
W1 W2 N11 C35 -52.2(4)
N11 W2 N12 C36 -2.9(3)
N2 W2 N12 C36 48.3(4)
N8 W2 N12 C36 -89.7(3)
N5 W2 N12 C36 -130.9(4)
N9 W2 N12 C36 -151.4(3)
N3 W2 N12 C36 82.5(3)
N6 W2 N12 C36 144.1(3)
W1 W2 N12 C36 -34.4(3)
N11 W2 N12 C40 -176.8(6)
N2 W2 N12 C40 -125.6(6)
N8 W2 N12 C40 96.4(6)
N5 W2 N12 C40 55.3(7)
N9 W2 N12 C40 34.8(6)
N3 W2 N12 C40 -91.3(6)
N6 W2 N12 C40 -29.8(6)
W1 W2 N12 C40 151.8(5)
C5 N1 C1 C2 3.5(8)
W1 N1 C1 C2 -174.4(4)
N1 C1 C2 C3 0.8(9)
C3S O1S C2S C1S -178.6(7)
C1 C2 C3 C4 -2.7(9)
C2S O1S C3S C4S 169.7(7)
C2 C3 C4 C5 0.2(8)
C1 N1 C5 N2 178.7(5)
W1 N1 C5 N2 -3.3(6)
C1 N1 C5 C4 -6.0(7)
W1 N1 C5 C4 172.0(4)
C6 N2 C5 N1 -161.1(5)
W2 N2 C5 N1 51.4(6)
C6 N2 C5 C4 23.8(8)
W2 N2 C5 C4 -123.7(5)
C3 C4 C5 N1 4.2(8)
C3 C4 C5 N2 179.0(5)
C10 N3 C6 N2 179.8(5)
W2 N3 C6 N2 5.1(4)
C10 N3 C6 C7 -2.5(8)
W2 N3 C6 C7 -177.2(5)
C5 N2 C6 N3 -161.7(5)
W2 N2 C6 N3 -5.3(4)
C5 N2 C6 C7 21.1(9)
W2 N2 C6 C7 177.5(6)
N3 C6 C7 C8 2.2(8)
N2 C6 C7 C8 179.1(6)
C6 C7 C8 C9 -0.1(9)
C7 C8 C9 C10 -1.7(9)
C6 N3 C10 C9 0.6(8)
W2 N3 C10 C9 172.2(4)
C8 C9 C10 N3 1.5(9)
C15 N4 C11 C12 -0.4(8)
W1 N4 C11 C12 -177.0(4)
N4 C11 C12 C13 1.8(9)
C11 C12 C13 C14 -1.4(9)
C12 C13 C14 C15 -0.3(9)
C11 N4 C15 N5 -177.4(4)
W1 N4 C15 N5 -0.5(6)
C11 N4 C15 C14 -1.4(8)
W1 N4 C15 C14 175.5(4)
C16 N5 C15 N4 -154.7(5)
W2 N5 C15 N4 51.0(7)
C16 N5 C15 C14 29.4(8)
W2 N5 C15 C14 -124.8(5)
C13 C14 C15 N4 1.7(9)
C13 C14 C15 N5 177.2(5)
C20 N6 C16 N5 -174.1(5)
W2 N6 C16 N5 0.4(4)
C20 N6 C16 C17 0.7(8)
W2 N6 C16 C17 175.2(5)
C15 N5 C16 N6 -162.1(5)
W2 N5 C16 N6 -0.4(4)
C15 N5 C16 C17 23.9(9)
W2 N5 C16 C17 -174.4(5)
N6 C16 C17 C18 -0.9(8)
N5 C16 C17 C18 172.3(6)
C16 C17 C18 C19 0.4(9)
C17 C18 C19 C20 0.2(9)
C16 N6 C20 C19 0.0(8)
W2 N6 C20 C19 -171.3(4)
C18 C19 C20 N6 -0.5(8)
C25 N7 C21 C22 0.4(8)
W1 N7 C21 C22 176.6(4)
N7 C21 C22 C23 2.8(9)
C21 C22 C23 C24 -2.3(9)
C22 C23 C24 C25 -1.3(9)
C21 N7 C25 N8 177.2(5)
W1 N7 C25 N8 0.9(6)
C21 N7 C25 C24 -4.1(8)
W1 N7 C25 C24 179.6(4)
C26 N8 C25 N7 -156.3(5)
W2 N8 C25 N7 44.3(7)
C26 N8 C25 C24 25.0(8)
W2 N8 C25 C24 -134.3(5)
C23 C24 C25 N7 4.6(8)
C23 C24 C25 N8 -176.9(5)
C30 N9 C26 N8 -179.8(5)
W2 N9 C26 N8 0.8(4)
C30 N9 C26 C27 -2.8(8)
W2 N9 C26 C27 177.9(5)
C25 N8 C26 N9 -166.4(5)
W2 N8 C26 N9 -0.8(4)
C25 N8 C26 C27 17.0(9)
W2 N8 C26 C27 -177.4(6)
N9 C26 C27 C28 2.1(8)
N8 C26 C27 C28 178.3(6)
C26 C27 C28 C29 0.4(9)
C27 C28 C29 C30 -2.3(9)
C26 N9 C30 C29 0.8(8)
W2 N9 C30 C29 179.8(4)
C28 C29 C30 N9 1.7(9)
C35 N10 C31 C32 -0.4(8)
W1 N10 C31 C32 -177.4(4)
N10 C31 C32 C33 1.2(9)
C31 C32 C33 C34 -1.1(9)
C32 C33 C34 C35 0.4(9)
C31 N10 C35 N11 -178.0(5)
W1 N10 C35 N11 -0.9(6)
C31 N10 C35 C34 -0.5(7)
W1 N10 C35 C34 176.7(4)
C36 N11 C35 N10 -162.0(5)
W2 N11 C35 N10 50.1(6)
C36 N11 C35 C34 20.5(8)
W2 N11 C35 C34 -127.3(5)
C33 C34 C35 N10 0.5(8)
C33 C34 C35 N11 177.7(5)
C40 N12 C36 N11 179.6(5)
W2 N12 C36 N11 4.1(4)
C40 N12 C36 C37 -2.6(8)
W2 N12 C36 C37 -178.1(4)
C35 N11 C36 N12 -160.5(5)
W2 N11 C36 N12 -4.2(4)
C35 N11 C36 C37 22.1(9)
W2 N11 C36 C37 178.3(6)
N12 C36 C37 C38 1.9(8)
N11 C36 C37 C38 179.0(5)
C36 C37 C38 C39 0.1(8)
C37 C38 C39 C40 -1.3(8)
C36 N12 C40 C39 1.2(8)
W2 N12 C40 C39 174.0(4)
C38 C39 C40 N12 0.7(8)
C46 C41 C42 C43 -1.1(8)
B1 C41 C42 C43 -176.1(5)
C41 C42 C43 C47 0.1(9)
C47 C45 C46 C41 0.4(9)
C42 C41 C46 C45 0.8(8)
B1 C41 C46 C45 176.0(5)
C42 C43 C47 C45 1.1(9)
C46 C45 C47 C43 -1.4(9)
C53 C48 C49 C50 2.3(9)
B1 C48 C49 C50 178.9(6)
C48 C49 C50 C51 -3.1(11)
C49 C50 C51 C52 2.6(12)
C50 C51 C52 C53 -1.5(12)
C51 C52 C53 C48 0.7(11)
C49 C48 C53 C52 -1.0(9)
B1 C48 C53 C52 -177.9(6)
C59 C54 C55 C56 -0.7(8)
B1 C54 C55 C56 175.2(5)
C54 C55 C56 C57 1.5(9)
C55 C56 C57 C58 -1.6(9)
C56 C57 C58 C59 0.8(9)
C57 C58 C59 C54 0.0(9)
C55 C54 C59 C58 -0.1(8)
B1 C54 C59 C58 -176.1(5)
C65 C60 C61 C62 -0.3(8)
B1 C60 C61 C62 -172.1(5)
C60 C61 C62 C63 0.3(9)
C61 C62 C63 C64 0.0(9)
C62 C63 C64 C65 -0.1(9)
C63 C64 C65 C60 0.1(9)
C61 C60 C65 C64 0.2(8)
B1 C60 C65 C64 172.2(5)
C66A F2 C66 F1A 124(4)
C66A F2 C66 F3 19(3)
C66A F2 C66 S1 -103(4)
O4 S1 C66 F2 51.1(14)
O2 S1 C66 F2 172.6(9)
O3 S1 C66 F2 -68.4(13)
O4 S1 C66 F1A 178.9(13)
O2 S1 C66 F1A -59.5(13)
O3 S1 C66 F1A 59.4(14)
O4 S1 C66 F3 -67.3(14)
O2 S1 C66 F3 54.3(11)
O3 S1 C66 F3 173.2(11)
C66 F2 C66A F3A 163(5)
C66 F2 C66A F1 -81(4)
C66 F2 C66A S1A 43(3)
O2 S1A C66A F3A 60.5(11)
O4A S1A C66A F3A -64.7(14)
O3A S1A C66A F3A 175.5(12)
O2 S1A C66A F1 -58.7(11)
O4A S1A C66A F1 176.2(12)
O3A S1A C66A F1 56.3(13)
O2 S1A C66A F2 174.8(7)
O4A S1A C66A F2 49.7(12)
O3A S1A C66A F2 -70.1(11)
C61 C60 B1 C41 100.5(6)
C65 C60 B1 C41 -70.9(6)
C61 C60 B1 C54 -20.1(7)
C65 C60 B1 C54 168.5(5)
C61 C60 B1 C48 -139.6(5)
C65 C60 B1 C48 49.1(6)
C46 C41 B1 C60 -69.6(6)
C42 C41 B1 C60 105.2(6)
C46 C41 B1 C54 50.8(7)
C42 C41 B1 C54 -134.4(5)
C46 C41 B1 C48 170.3(5)
C42 C41 B1 C48 -14.9(7)
C59 C54 B1 C60 -51.9(7)
C55 C54 B1 C60 132.4(5)
C59 C54 B1 C41 -167.1(5)
C55 C54 B1 C41 17.2(7)
C59 C54 B1 C48 70.5(6)
C55 C54 B1 C48 -105.1(6)
C49 C48 B1 C60 15.9(7)
C53 C48 B1 C60 -167.6(5)
C49 C48 B1 C41 130.8(6)
C53 C48 B1 C41 -52.7(7)
C49 C48 B1 C54 -106.5(6)
C53 C48 B1 C54 70.0(6)
